data_7160507
loop_
_publ_author_name
'Zhang, Jin-Jin'
'Wang, Jing-Hong'
'Sang, Ya-Hui'
'Qin, Hai-Juan'
'Chen, Chao'
'Liu, Wei'

_publ_section_title
;
 Electrochemical regioselective reduction of &#x3b1;-keto amides with
 methanol as a hydrogen source.
;
_journal_issue 20
_journal_name_full 'Organic &amp; biomolecular chemistry'
_journal_page_first 4922
_journal_page_last 4926
_journal_paper_doi 10.1039/d5ob00384a
_journal_volume 23
_journal_year 2025
_chemical_formula_moiety 'C27 H23 N O2, C H4 O'
_chemical_formula_sum 'C28 H27 N O3'
_chemical_formula_weight 425.50
_space_group_crystal_system monoclinic
_space_group_IT_number 14
_space_group_name_Hall '-P 2yn'
_space_group_name_H-M_alt 'P 1 21/n 1'
_atom_sites_solution_hydrogens mixed
_atom_sites_solution_primary dual
_audit_creation_date 2024-12-04
_audit_creation_method
;
Olex2 1.5
(compiled 2024.02.16 svn.r378c4104 for OlexSys, GUI svn.r6928)
;
_audit_update_record
;
2024-12-04 deposited with the CCDC.	2025-04-17 downloaded from the CCDC.
;
_cell_angle_alpha 90
_cell_angle_beta 102.9085(17)
_cell_angle_gamma 90
_cell_formula_units_Z 4
_cell_length_a 9.36186(16)
_cell_length_b 16.38187(20)
_cell_length_c 15.3770(3)
_cell_measurement_reflns_used 21238
_cell_measurement_temperature 293(2)
_cell_measurement_theta_max 75.7720
_cell_measurement_theta_min 3.9590
_cell_volume 2298.69(7)
_computing_cell_refinement 'CrysAlisPro 1.171.43.90a (Rigaku OD, 2023)'
_computing_data_collection 'CrysAlisPro 1.171.43.90a (Rigaku OD, 2023)'
_computing_data_reduction 'CrysAlisPro 1.171.43.90a (Rigaku OD, 2023)'
_computing_molecular_graphics 'Olex2 1.5 (Dolomanov et al., 2009)'
_computing_publication_material 'Olex2 1.5 (Dolomanov et al., 2009)'
_computing_structure_refinement 'SHELXL 2019/2 (Sheldrick, 2015)'
_computing_structure_solution 'SHELXT 2018/2 (Sheldrick, 2018)'
_diffrn_ambient_temperature 293(2)
_diffrn_detector 'Hybrid Pixel Array Detector'
_diffrn_detector_area_resol_mean 10.0000
_diffrn_detector_type 'HyPix-Arc 150'
_diffrn_measured_fraction_theta_full 0.993
_diffrn_measured_fraction_theta_max 0.982
_diffrn_measurement_details
;
List of Runs (angles in degrees, time in seconds):

  # Type    Start    End  Width  t~exp~   \w     \q     \k     \f   Frames
#--------------------------------------------------------------------------
  1  \w   -101.00 -62.00   0.50    0.05    --  -62.90 -15.00 120.00   78
  2  \w    -64.00 -27.00   0.50    0.05    --  -62.90 125.00-120.00   74
  3  \w   -100.00 -66.00   0.50    0.05    --  -62.90 -15.00-150.00   68
  4  \w   -104.00 -54.00   0.50    0.05    --  -62.90 -15.00-180.00  100
  5  \w     45.00  95.00   0.50    0.05    --   76.05-125.00 150.00  100
  6  \w     44.00  91.00   0.50    0.05    --   76.05-125.00 -90.00   94
  7  \w   -121.00 -96.00   0.50    0.05    --  -76.93 -15.00 120.00   50
  8  \w   -116.00 -87.00   0.50    0.05    --  -76.93 -15.00-120.00   58
  9  \w    -97.00 -50.00   0.50    0.05    --  -77.75 125.00 120.00   94
 10  \w   -119.00 -90.00   0.50    0.05    --  -77.75 -15.00-180.00   58
 11  \w   -109.00 -83.00   0.50    0.05    --  -77.75 -15.00 -90.00   52
 12  \w   -121.00 -91.00   0.50    0.05    --  -77.75 -15.00 -30.00   60
 13  \w   -127.00-101.00   0.50    0.05    --  -82.00 -40.00-123.79   52
 14  \w   -127.00-102.00   0.50    0.05    --  -82.00 -39.00 -65.72   50
 15  \w   -127.00-102.00   0.50    0.05    --  -82.00 -40.00 -30.44   50
 16  \w   -127.00-102.00   0.50    0.05    --  -82.00 -38.00-161.43   50
 17  \w    -96.00 -59.00   0.50    0.05    --  -82.00 116.00  91.84   74
 18  \w   -127.00-102.00   0.50    0.05    --  -82.00 -39.00 102.38   50
 19  \w    -74.00 -41.00   0.50    0.05    --  -82.00 137.00 130.69   66
 20  \w   -100.00 -75.00   0.50    0.05    --  -82.00 125.00  59.52   50
 21  \w    -82.00 -56.00   0.50    0.05    --  -82.00 124.00-158.55   52
 22  \w    -92.00 -67.00   0.50    0.05    --  -82.00 112.00  56.41   50
 23  \w    -69.00 -44.00   0.50    0.05    --  -82.00 125.00  59.52   50
 24  \w   -101.00 -74.00   0.50    0.05    --  -82.00 126.00  -5.28   54
 25  \w    -69.00 -41.00   0.50    0.05    --  -82.00 126.00  -5.28   56
 26  \w   -101.00 -75.00   0.50    0.05    --  -82.00 134.00 -63.85   52
 27  \w    -72.00 -41.00   0.50    0.05    --  -82.00 134.00 -63.85   62
 28  \w    -78.00 -43.00   0.50    0.05    --  -82.00 109.00  48.64   70
 29  \w    -74.00 -43.00   0.50    0.05    --  -82.00 134.00-162.96   62
 30  \w    -79.00 -43.00   0.50    0.05    --  -82.00 137.00-143.37   72
 31  \w   -127.00-102.00   0.50    0.05    --  -82.00 -38.00 173.52   50
 32  \w    -95.00 -70.00   0.50    0.05    --  -82.00 114.00  46.71   50
 33  \w    -74.00 -41.00   0.50    0.05    --  -82.00 134.00  33.32   66
 34  \w    -67.00 -41.00   0.50    0.05    --  -82.00 129.00 -97.17   52
 35  \w    -71.00 -46.00   0.50    0.05    --  -82.00  99.00  91.12   50
 36  \w    -96.00 -44.00   0.50    0.05    --  -82.00 116.00  60.96  104
 37  \w   -127.00-102.00   0.50    0.05    --  -82.00 -38.00 133.59   50
 38  \w    -67.00 -42.00   0.50    0.05    --  -82.00 135.00 156.35   50
 39  \w    -68.00 -43.00   0.50    0.05    --  -82.00 115.00-162.62   50
 40  \w    -79.00 -44.00   0.50    0.05    --  -82.00 138.00 120.46   70
 41  \w    -99.00 -55.00   0.50    0.05    --  -82.00 122.00 103.94   88
 42  \w    -92.00 -67.00   0.50    0.05    --  -82.00 112.00  31.67   50
 43  \w    -83.00 -58.00   0.50    0.05    --  -82.00 113.00-164.38   50
 44  \w    -67.00 -42.00   0.50    0.05    --  -82.00 140.00 -32.70   50
 45  \w    -99.00 -41.00   0.50    0.05    --  -82.00 125.00 -26.64  116
 46  \w    -69.00 -41.00   0.50    0.05    --  -82.00 124.00 -95.08   56
 47  \w   -108.00 -82.00   0.50    0.05    --  -82.00 140.00 -32.70   52
;
_diffrn_measurement_device 'four-circle diffractometer'
_diffrn_measurement_device_type 'ROD, Synergy Custom system, HyPix-Arc 150'
_diffrn_measurement_method '\w scans'
_diffrn_orient_matrix_type 'CrysAlisPro convention (1999,Acta A55,543-557)'
_diffrn_orient_matrix_UB_11 -0.0854542000
_diffrn_orient_matrix_UB_12 0.0028389000
_diffrn_orient_matrix_UB_13 -0.0980226000
_diffrn_orient_matrix_UB_21 0.1447213000
_diffrn_orient_matrix_UB_22 -0.0083891000
_diffrn_orient_matrix_UB_23 -0.0310943000
_diffrn_orient_matrix_UB_31 -0.0155718000
_diffrn_orient_matrix_UB_32 -0.0935956000
_diffrn_orient_matrix_UB_33 -0.0001190000
_diffrn_radiation_monochromator mirror
_diffrn_radiation_probe x-ray
_diffrn_radiation_type CuK\a
_diffrn_radiation_wavelength 1.54184
_diffrn_reflns_av_R_equivalents 0.0256
_diffrn_reflns_av_unetI/netI 0.0142
_diffrn_reflns_Laue_measured_fraction_full 0.993
_diffrn_reflns_Laue_measured_fraction_max 0.982
_diffrn_reflns_limit_h_max 11
_diffrn_reflns_limit_h_min -11
_diffrn_reflns_limit_k_max 12
_diffrn_reflns_limit_k_min -19
_diffrn_reflns_limit_l_max 19
_diffrn_reflns_limit_l_min -19
_diffrn_reflns_number 28844
_diffrn_reflns_point_group_measured_fraction_full 0.993
_diffrn_reflns_point_group_measured_fraction_max 0.982
_diffrn_reflns_theta_full 67.684
_diffrn_reflns_theta_max 75.987
_diffrn_reflns_theta_min 3.998
_diffrn_source 'Rotating-anode X-ray tube'
_diffrn_source_type 'Rigaku (Cu) X-ray Source'
_exptl_absorpt_coefficient_mu 0.630
_exptl_absorpt_correction_T_max 1.00000
_exptl_absorpt_correction_T_min 0.79293
_exptl_absorpt_correction_type multi-scan
_exptl_absorpt_process_details
;
CrysAlisPro 1.171.43.90a (Rigaku Oxford Diffraction, 2023)
Empirical absorption correction using spherical harmonics,
implemented in SCALE3 ABSPACK scaling algorithm.
;
_exptl_crystal_colour colourless
_exptl_crystal_colour_primary colourless
_exptl_crystal_density_diffrn 1.230
_exptl_crystal_description block
_exptl_crystal_F_000 904
_exptl_crystal_size_max 0.2
_exptl_crystal_size_mid 0.15
_exptl_crystal_size_min 0.14
_refine_diff_density_max 0.265
_refine_diff_density_min -0.226
_refine_diff_density_rms 0.038
_refine_ls_extinction_coef 0.0042(4)
_refine_ls_extinction_expression Fc^*^=kFc[1+0.001xFc^2^\l^3^/sin(2\q)]^-1/4^
_refine_ls_extinction_method 'SHELXL-2019/2 (Sheldrick 2019)'
_refine_ls_goodness_of_fit_ref 1.049
_refine_ls_hydrogen_treatment constr
_refine_ls_matrix_type full
_refine_ls_number_parameters 293
_refine_ls_number_reflns 4712
_refine_ls_number_restraints 0
_refine_ls_restrained_S_all 1.049
_refine_ls_R_factor_all 0.0445
_refine_ls_R_factor_gt 0.0426
_refine_ls_shift/su_max 0.001
_refine_ls_shift/su_mean 0.000
_refine_ls_structure_factor_coef Fsqd
_refine_ls_weighting_details 'w=1/[\s^2^(Fo^2^)+(0.0454P)^2^+1.1075P] where P=(Fo^2^+2Fc^2^)/3'
_refine_ls_weighting_scheme calc
_refine_ls_wR_factor_gt 0.1046
_refine_ls_wR_factor_ref 0.1059
_reflns_Friedel_coverage 0.000
_reflns_number_gt 4494
_reflns_number_total 4712
_reflns_threshold_expression 'I > 2\s(I)'
_cod_data_source_file d5ob00384a3.cif
_cod_data_source_block exp_374_auto
_cod_depositor_comments 'Adding full bibliography for 7160507.cif.'
_cod_original_cell_volume 2298.69(6)
_cod_database_code 7160507
_shelx_shelxl_version_number 2019/2
_chemical_oxdiff_formula 'C H O N'
_shelx_space_group_comment
;
The symmetry employed for this shelxl refinement is uniquely defined
by the following loop, which should always be used as a source of
symmetry information in preference to the above space-group names.
They are only intended as comments.
;
_shelx_estimated_absorpt_t_max 0.917
_shelx_estimated_absorpt_t_min 0.884
_olex2_refinement_description
;
1. Fixed Uiso
 At 1.2 times of:
  All C(H) groups, All N(H) groups
 At 1.5 times of:
  All C(H,H,H) groups, All O(H) groups
2.a Riding coordinates:
 C10(H10)
2.b Aromatic/amide H refined with riding coordinates:
 N8(H8), C6(H6), C24(H24), C14(H14), C26(H26), C20(H20), C18(H18), C2(H2),
 C16(H16), C30(H30), C29(H29), C5(H5), C17(H17), C27(H27), C15(H15), C23(H23),
 C28(H28), C4(H4), C3(H3), C21(H21), C22(H22)
2.c Idealised Me refined as rotating group:
 C32(H32A,H32B,H32C)
2.d Idealised tetrahedral OH refined as rotating group:
 O11(H11), O31(H31)
;
_olex2_submission_special_instructions 'No special instructions were received'
_oxdiff_exptl_absorpt_empirical_details
;
Empirical correction (ABSPACK) includes:
- Absorption correction using spherical harmonics
- Frame scaling
;
_oxdiff_exptl_absorpt_empirical_full_max 1.604
_oxdiff_exptl_absorpt_empirical_full_min 0.339

loop_
_space_group_symop_operation_xyz
'x, y, z'
'-x+1/2, y+1/2, -z+1/2'
'-x, -y, -z'
'x-1/2, -y-1/2, z-1/2'

loop_
_atom_site_label
_atom_site_type_symbol
_atom_site_fract_x
_atom_site_fract_y
_atom_site_fract_z
_atom_site_U_iso_or_equiv
_atom_site_adp_type
_atom_site_occupancy
_atom_site_site_symmetry_order
_atom_site_calc_flag
_atom_site_refinement_flags_posn
_atom_site_refinement_flags_adp
_atom_site_refinement_flags_occupancy
_atom_site_disorder_assembly
_atom_site_disorder_group
O12 O 0.54595(10) 0.61149(6) 0.35169(6) 0.0277(2) Uani 1 1 d . . . . .
O11 O 0.77474(10) 0.45334(6) 0.46571(6) 0.0281(2) Uani 1 1 d . . . . .
H11 H 0.760809 0.420714 0.503406 0.042 Uiso 1 1 calc R U . . .
O31 O 0.69802(11) 0.35300(7) 0.58594(7) 0.0359(3) Uani 1 1 d . . . . .
H31 H 0.623686 0.363762 0.603505 0.054 Uiso 1 1 calc R U . . .
N8 N 0.67958(11) 0.50971(6) 0.30664(7) 0.0213(2) Uani 1 1 d . . . . .
H8 H 0.749835 0.476029 0.326309 0.026 Uiso 1 1 calc R U . . .
C13 C 0.69959(13) 0.58529(7) 0.16908(8) 0.0217(3) Uani 1 1 d . . . . .
C6 C 0.38130(14) 0.57094(8) 0.11822(8) 0.0245(3) Uani 1 1 d . . . . .
H6 H 0.432888 0.604217 0.086974 0.029 Uiso 1 1 calc R U . . .
C9 C 0.62965(13) 0.55271(7) 0.36785(8) 0.0224(3) Uani 1 1 d . . . . .
C1 C 0.45734(13) 0.52125(7) 0.18617(8) 0.0221(3) Uani 1 1 d . . . . .
C19 C 0.67376(14) 0.43332(7) 0.17225(8) 0.0220(3) Uani 1 1 d . . . . .
C7 C 0.62584(13) 0.51436(7) 0.20831(8) 0.0207(2) Uani 1 1 d . . . . .
C25 C 0.74774(14) 0.58937(8) 0.52712(8) 0.0234(3) Uani 1 1 d . . . . .
C24 C 0.57544(15) 0.38091(8) 0.11820(8) 0.0268(3) Uani 1 1 d . . . . .
H24 H 0.475863 0.393005 0.105075 0.032 Uiso 1 1 calc R U . . .
C14 C 0.75149(15) 0.65443(8) 0.21892(9) 0.0282(3) Uani 1 1 d . . . . .
H14 H 0.743318 0.658159 0.277962 0.034 Uiso 1 1 calc R U . . .
C26 C 0.65869(15) 0.63922(8) 0.56582(8) 0.0258(3) Uani 1 1 d . . . . .
H26 H 0.558060 0.630302 0.553319 0.031 Uiso 1 1 calc R U . . .
C10 C 0.68097(14) 0.52146(8) 0.46371(8) 0.0237(3) Uani 1 1 d . . . . .
H10 H 0.596335 0.502943 0.480222 0.028 Uiso 1 1 d R U . . .
C20 C 0.82254(14) 0.41347(8) 0.19136(8) 0.0262(3) Uani 1 1 d . . . . .
H20 H 0.889758 0.447827 0.227460 0.031 Uiso 1 1 calc R U . . .
C18 C 0.71492(14) 0.58121(8) 0.08099(9) 0.0268(3) Uani 1 1 d . . . . .
H18 H 0.681814 0.535239 0.046936 0.032 Uiso 1 1 calc R U . . .
C2 C 0.37643(14) 0.47204(8) 0.23206(9) 0.0279(3) Uani 1 1 d . . . . .
H2 H 0.425388 0.438117 0.277549 0.033 Uiso 1 1 calc R U . . .
C16 C 0.82901(14) 0.71372(9) 0.09351(10) 0.0321(3) Uani 1 1 d . . . . .
H16 H 0.871216 0.756536 0.068436 0.039 Uiso 1 1 calc R U . . .
C30 C 0.89781(15) 0.60297(8) 0.54649(9) 0.0295(3) Uani 1 1 d . . . . .
H30 H 0.958257 0.570113 0.520862 0.035 Uiso 1 1 calc R U . . .
C29 C 0.95802(16) 0.66562(9) 0.60415(10) 0.0336(3) Uani 1 1 d . . . . .
H29 H 1.058707 0.674370 0.617129 0.040 Uiso 1 1 calc R U . . .
C5 C 0.22846(15) 0.57152(9) 0.09628(9) 0.0298(3) Uani 1 1 d . . . . .
H5 H 0.179116 0.604885 0.050364 0.036 Uiso 1 1 calc R U . . .
C17 C 0.77885(15) 0.64472(9) 0.04329(9) 0.0318(3) Uani 1 1 d . . . . .
H17 H 0.788070 0.641063 -0.015557 0.038 Uiso 1 1 calc R U . . .
C27 C 0.71871(16) 0.70219(9) 0.62294(9) 0.0314(3) Uani 1 1 d . . . . .
H27 H 0.658316 0.735556 0.648040 0.038 Uiso 1 1 calc R U . . .
C15 C 0.81555(16) 0.71805(8) 0.18103(10) 0.0330(3) Uani 1 1 d . . . . .
H15 H 0.849604 0.763907 0.215026 0.040 Uiso 1 1 calc R U . . .
C23 C 0.62481(17) 0.31048(8) 0.08355(9) 0.0326(3) Uani 1 1 d . . . . .
H23 H 0.557993 0.276026 0.047290 0.039 Uiso 1 1 calc R U . . .
C28 C 0.86862(17) 0.71514(9) 0.64240(9) 0.0336(3) Uani 1 1 d . . . . .
H28 H 0.909286 0.756921 0.681017 0.040 Uiso 1 1 calc R U . . .
C4 C 0.14965(15) 0.52279(9) 0.14236(10) 0.0337(3) Uani 1 1 d . . . . .
H4 H 0.047750 0.523274 0.127734 0.040 Uiso 1 1 calc R U . . .
C3 C 0.22491(15) 0.47307(9) 0.21086(10) 0.0337(3) Uani 1 1 d . . . . .
H3 H 0.173036 0.440390 0.242510 0.040 Uiso 1 1 calc R U . . .
C21 C 0.87119(16) 0.34291(9) 0.15700(9) 0.0318(3) Uani 1 1 d . . . . .
H21 H 0.970482 0.330111 0.170475 0.038 Uiso 1 1 calc R U . . .
C22 C 0.77182(18) 0.29144(8) 0.10255(9) 0.0338(3) Uani 1 1 d . . . . .
H22 H 0.804324 0.244432 0.079084 0.041 Uiso 1 1 calc R U . . .
C32 C 0.8067(2) 0.32236(14) 0.65783(12) 0.0564(5) Uani 1 1 d . . . . .
H32A H 0.901266 0.327351 0.643923 0.085 Uiso 1 1 calc R U . . .
H32B H 0.787129 0.265938 0.667456 0.085 Uiso 1 1 calc R U . . .
H32C H 0.805189 0.353009 0.710829 0.085 Uiso 1 1 calc R U . . .

loop_
_atom_site_aniso_label
_atom_site_aniso_U_11
_atom_site_aniso_U_22
_atom_site_aniso_U_33
_atom_site_aniso_U_23
_atom_site_aniso_U_13
_atom_site_aniso_U_12
O12 0.0247(5) 0.0276(5) 0.0301(5) -0.0038(4) 0.0042(4) 0.0052(4)
O11 0.0364(5) 0.0243(5) 0.0265(5) 0.0039(4) 0.0133(4) 0.0054(4)
O31 0.0362(5) 0.0436(6) 0.0315(5) 0.0120(4) 0.0149(4) 0.0114(4)
N8 0.0206(5) 0.0227(5) 0.0200(5) -0.0007(4) 0.0032(4) 0.0026(4)
C13 0.0178(5) 0.0209(6) 0.0254(6) 0.0015(5) 0.0030(4) 0.0010(4)
C6 0.0257(6) 0.0236(6) 0.0244(6) 0.0013(5) 0.0062(5) -0.0008(5)
C9 0.0191(6) 0.0235(6) 0.0248(6) -0.0034(5) 0.0053(5) -0.0017(4)
C1 0.0219(6) 0.0213(6) 0.0222(6) -0.0020(4) 0.0032(5) -0.0008(4)
C19 0.0273(6) 0.0203(6) 0.0182(5) 0.0019(4) 0.0048(4) 0.0004(5)
C7 0.0220(6) 0.0199(6) 0.0195(6) -0.0006(4) 0.0034(4) -0.0008(4)
C25 0.0282(6) 0.0243(6) 0.0179(5) 0.0033(5) 0.0058(5) 0.0003(5)
C24 0.0331(7) 0.0236(6) 0.0222(6) 0.0008(5) 0.0027(5) -0.0031(5)
C14 0.0296(7) 0.0251(7) 0.0298(7) -0.0026(5) 0.0065(5) -0.0034(5)
C26 0.0284(6) 0.0283(7) 0.0211(6) 0.0011(5) 0.0066(5) 0.0013(5)
C10 0.0240(6) 0.0243(6) 0.0256(6) -0.0008(5) 0.0114(5) 0.0002(5)
C20 0.0288(7) 0.0268(6) 0.0228(6) -0.0006(5) 0.0051(5) 0.0027(5)
C18 0.0268(6) 0.0275(7) 0.0251(6) 0.0001(5) 0.0039(5) -0.0035(5)
C2 0.0250(6) 0.0308(7) 0.0265(6) 0.0060(5) 0.0029(5) -0.0020(5)
C16 0.0254(6) 0.0309(7) 0.0389(8) 0.0100(6) 0.0050(5) -0.0050(5)
C30 0.0271(7) 0.0311(7) 0.0304(7) 0.0027(5) 0.0066(5) 0.0012(5)
C29 0.0292(7) 0.0358(8) 0.0325(7) 0.0069(6) -0.0003(6) -0.0048(6)
C5 0.0259(6) 0.0331(7) 0.0282(6) 0.0052(5) 0.0015(5) 0.0033(5)
C17 0.0279(7) 0.0392(8) 0.0276(7) 0.0067(6) 0.0048(5) -0.0045(6)
C27 0.0417(8) 0.0290(7) 0.0230(6) -0.0012(5) 0.0062(5) 0.0034(6)
C15 0.0336(7) 0.0246(7) 0.0394(8) -0.0010(6) 0.0054(6) -0.0068(5)
C23 0.0509(9) 0.0224(6) 0.0230(6) -0.0019(5) 0.0054(6) -0.0051(6)
C28 0.0453(8) 0.0270(7) 0.0241(6) 0.0017(5) -0.0018(6) -0.0042(6)
C4 0.0203(6) 0.0433(8) 0.0363(7) 0.0045(6) 0.0036(5) -0.0007(5)
C3 0.0270(7) 0.0409(8) 0.0333(7) 0.0085(6) 0.0071(5) -0.0055(6)
C21 0.0388(8) 0.0321(7) 0.0254(6) 0.0027(5) 0.0089(6) 0.0123(6)
C22 0.0591(9) 0.0220(7) 0.0228(6) 0.0014(5) 0.0141(6) 0.0087(6)
C32 0.0529(11) 0.0778(13) 0.0387(9) 0.0159(9) 0.0108(8) 0.0280(10)

loop_
_atom_type_symbol
_atom_type_description
_atom_type_scat_dispersion_real
_atom_type_scat_dispersion_imag
_atom_type_scat_source
C C 0.0181 0.0091 'International Tables Vol C Tables 4.2.6.8 and 6.1.1.4'
H H 0.0000 0.0000 'International Tables Vol C Tables 4.2.6.8 and 6.1.1.4'
N N 0.0311 0.0180 'International Tables Vol C Tables 4.2.6.8 and 6.1.1.4'
O O 0.0492 0.0322 'International Tables Vol C Tables 4.2.6.8 and 6.1.1.4'

loop_
_geom_angle_atom_site_label_1
_geom_angle_atom_site_label_2
_geom_angle_atom_site_label_3
_geom_angle
_geom_angle_site_symmetry_1
_geom_angle_site_symmetry_3
_geom_angle_publ_flag
C10 O11 H11 109.5 . . ?
C32 O31 H31 109.5 . . ?
C9 N8 H8 116.7 . . ?
C9 N8 C7 126.58(10) . . ?
C7 N8 H8 116.7 . . ?
C14 C13 C7 121.95(11) . . ?
C14 C13 C18 118.31(12) . . ?
C18 C13 C7 119.74(11) . . ?
C1 C6 H6 119.6 . . ?
C1 C6 C5 120.77(12) . . ?
C5 C6 H6 119.6 . . ?
O12 C9 N8 125.11(12) . . ?
O12 C9 C10 120.26(11) . . ?
N8 C9 C10 114.60(10) . . ?
C6 C1 C7 122.42(11) . . ?
C6 C1 C2 118.20(11) . . ?
C2 C1 C7 119.25(11) . . ?
C24 C19 C7 122.62(11) . . ?
C24 C19 C20 118.56(12) . . ?
C20 C19 C7 118.75(11) . . ?
N8 C7 C13 110.95(9) . . ?
N8 C7 C1 109.01(9) . . ?
N8 C7 C19 105.19(9) . . ?
C13 C7 C1 112.59(10) . . ?
C13 C7 C19 108.43(9) . . ?
C1 C7 C19 110.41(10) . . ?
C26 C25 C10 120.29(11) . . ?
C30 C25 C26 119.24(12) . . ?
C30 C25 C10 120.47(11) . . ?
C19 C24 H24 119.7 . . ?
C19 C24 C23 120.55(13) . . ?
C23 C24 H24 119.7 . . ?
C13 C14 H14 119.7 . . ?
C13 C14 C15 120.53(13) . . ?
C15 C14 H14 119.7 . . ?
C25 C26 H26 119.7 . . ?
C27 C26 C25 120.63(13) . . ?
C27 C26 H26 119.7 . . ?
O11 C10 C9 110.10(10) . . ?
O11 C10 C25 113.52(10) . . ?
O11 C10 H10 107.3 . . ?
C9 C10 H10 105.5 . . ?
C25 C10 C9 111.62(10) . . ?
C25 C10 H10 108.4 . . ?
C19 C20 H20 119.7 . . ?
C21 C20 C19 120.67(13) . . ?
C21 C20 H20 119.7 . . ?
C13 C18 H18 119.5 . . ?
C17 C18 C13 121.08(12) . . ?
C17 C18 H18 119.5 . . ?
C1 C2 H2 119.5 . . ?
C3 C2 C1 121.07(12) . . ?
C3 C2 H2 119.5 . . ?
C17 C16 H16 120.3 . . ?
C15 C16 H16 120.3 . . ?
C15 C16 C17 119.34(12) . . ?
C25 C30 H30 119.9 . . ?
C25 C30 C29 120.14(13) . . ?
C29 C30 H30 119.9 . . ?
C30 C29 H29 119.8 . . ?
C28 C29 C30 120.33(13) . . ?
C28 C29 H29 119.8 . . ?
C6 C5 H5 119.8 . . ?
C4 C5 C6 120.49(12) . . ?
C4 C5 H5 119.8 . . ?
C18 C17 C16 120.03(13) . . ?
C18 C17 H17 120.0 . . ?
C16 C17 H17 120.0 . . ?
C26 C27 H27 120.1 . . ?
C28 C27 C26 119.85(13) . . ?
C28 C27 H27 120.1 . . ?
C14 C15 H15 119.7 . . ?
C16 C15 C14 120.70(13) . . ?
C16 C15 H15 119.7 . . ?
C24 C23 H23 119.7 . . ?
C22 C23 C24 120.52(13) . . ?
C22 C23 H23 119.7 . . ?
C29 C28 H28 120.1 . . ?
C27 C28 C29 119.81(13) . . ?
C27 C28 H28 120.1 . . ?
C5 C4 H4 120.4 . . ?
C5 C4 C3 119.15(12) . . ?
C3 C4 H4 120.4 . . ?
C2 C3 C4 120.31(13) . . ?
C2 C3 H3 119.8 . . ?
C4 C3 H3 119.8 . . ?
C20 C21 H21 119.9 . . ?
C22 C21 C20 120.13(13) . . ?
C22 C21 H21 119.9 . . ?
C23 C22 C21 119.56(12) . . ?
C23 C22 H22 120.2 . . ?
C21 C22 H22 120.2 . . ?
O31 C32 H32A 109.5 . . ?
O31 C32 H32B 109.5 . . ?
O31 C32 H32C 109.5 . . ?
H32A C32 H32B 109.5 . . ?
H32A C32 H32C 109.5 . . ?
H32B C32 H32C 109.5 . . ?

loop_
_geom_bond_atom_site_label_1
_geom_bond_atom_site_label_2
_geom_bond_distance
_geom_bond_site_symmetry_2
_geom_bond_publ_flag
O12 C9 1.2313(15) . ?
O11 H11 0.8200 . ?
O11 C10 1.4159(15) . ?
O31 H31 0.8200 . ?
O31 C32 1.4163(19) . ?
N8 H8 0.8600 . ?
N8 C9 1.3405(15) . ?
N8 C7 1.4851(15) . ?
C13 C7 1.5417(16) . ?
C13 C14 1.3928(18) . ?
C13 C18 1.3952(18) . ?
C6 H6 0.9300 . ?
C6 C1 1.3889(17) . ?
C6 C5 1.3949(18) . ?
C9 C10 1.5327(17) . ?
C1 C7 1.5418(16) . ?
C1 C2 1.4001(18) . ?
C19 C7 1.5436(16) . ?
C19 C24 1.3904(17) . ?
C19 C20 1.3961(18) . ?
C25 C26 1.3920(18) . ?
C25 C10 1.5188(17) . ?
C25 C30 1.3875(18) . ?
C24 H24 0.9300 . ?
C24 C23 1.3924(19) . ?
C14 H14 0.9300 . ?
C14 C15 1.3934(19) . ?
C26 H26 0.9300 . ?
C26 C27 1.3895(19) . ?
C10 H10 0.9350 . ?
C20 H20 0.9300 . ?
C20 C21 1.3894(18) . ?
C18 H18 0.9300 . ?
C18 C17 1.3899(18) . ?
C2 H2 0.9300 . ?
C2 C3 1.3828(19) . ?
C16 H16 0.9300 . ?
C16 C17 1.390(2) . ?
C16 C15 1.381(2) . ?
C30 H30 0.9300 . ?
C30 C29 1.391(2) . ?
C29 H29 0.9300 . ?
C29 C28 1.387(2) . ?
C5 H5 0.9300 . ?
C5 C4 1.385(2) . ?
C17 H17 0.9300 . ?
C27 H27 0.9300 . ?
C27 C28 1.384(2) . ?
C15 H15 0.9300 . ?
C23 H23 0.9300 . ?
C23 C22 1.377(2) . ?
C28 H28 0.9300 . ?
C4 H4 0.9300 . ?
C4 C3 1.392(2) . ?
C3 H3 0.9300 . ?
C21 H21 0.9300 . ?
C21 C22 1.389(2) . ?
C22 H22 0.9300 . ?
C32 H32A 0.9600 . ?
C32 H32B 0.9600 . ?
C32 H32C 0.9600 . ?

loop_
_geom_torsion_atom_site_label_1
_geom_torsion_atom_site_label_2
_geom_torsion_atom_site_label_3
_geom_torsion_atom_site_label_4
_geom_torsion
_geom_torsion_site_symmetry_1
_geom_torsion_site_symmetry_2
_geom_torsion_site_symmetry_3
_geom_torsion_site_symmetry_4
_geom_torsion_publ_flag
O12 C9 C10 O11 179.40(11) . . . . ?
O12 C9 C10 C25 -53.57(15) . . . . ?
N8 C9 C10 O11 1.29(15) . . . . ?
N8 C9 C10 C25 128.33(11) . . . . ?
C13 C14 C15 C16 -0.1(2) . . . . ?
C13 C18 C17 C16 0.1(2) . . . . ?
C6 C1 C7 N8 141.16(12) . . . . ?
C6 C1 C7 C13 17.58(16) . . . . ?
C6 C1 C7 C19 -103.76(13) . . . . ?
C6 C1 C2 C3 -0.4(2) . . . . ?
C6 C5 C4 C3 -0.1(2) . . . . ?
C9 N8 C7 C13 84.07(14) . . . . ?
C9 N8 C7 C1 -40.47(15) . . . . ?
C9 N8 C7 C19 -158.88(11) . . . . ?
C1 C6 C5 C4 0.4(2) . . . . ?
C1 C2 C3 C4 0.7(2) . . . . ?
C19 C24 C23 C22 0.2(2) . . . . ?
C19 C20 C21 C22 0.4(2) . . . . ?
C7 N8 C9 O12 -11.3(2) . . . . ?
C7 N8 C9 C10 166.65(11) . . . . ?
C7 C13 C14 C15 -178.98(12) . . . . ?
C7 C13 C18 C17 178.98(12) . . . . ?
C7 C1 C2 C3 -176.42(12) . . . . ?
C7 C19 C24 C23 176.72(11) . . . . ?
C7 C19 C20 C21 -177.16(11) . . . . ?
C25 C26 C27 C28 -0.6(2) . . . . ?
C25 C30 C29 C28 -0.3(2) . . . . ?
C24 C19 C7 N8 124.82(12) . . . . ?
C24 C19 C7 C13 -116.42(12) . . . . ?
C24 C19 C7 C1 7.35(16) . . . . ?
C24 C19 C20 C21 0.07(19) . . . . ?
C24 C23 C22 C21 0.2(2) . . . . ?
C14 C13 C7 N8 -27.16(15) . . . . ?
C14 C13 C7 C1 95.32(13) . . . . ?
C14 C13 C7 C19 -142.21(12) . . . . ?
C14 C13 C18 C17 -0.67(19) . . . . ?
C26 C25 C10 O11 -149.11(11) . . . . ?
C26 C25 C10 C9 85.74(14) . . . . ?
C26 C25 C30 C29 0.18(19) . . . . ?
C26 C27 C28 C29 0.6(2) . . . . ?
C10 C25 C26 C27 -179.12(11) . . . . ?
C10 C25 C30 C29 179.57(12) . . . . ?
C20 C19 C7 N8 -58.07(13) . . . . ?
C20 C19 C7 C13 60.69(14) . . . . ?
C20 C19 C7 C1 -175.53(11) . . . . ?
C20 C19 C24 C23 -0.40(18) . . . . ?
C20 C21 C22 C23 -0.6(2) . . . . ?
C18 C13 C7 N8 153.19(11) . . . . ?
C18 C13 C7 C1 -84.32(14) . . . . ?
C18 C13 C7 C19 38.14(14) . . . . ?
C18 C13 C14 C15 0.67(19) . . . . ?
C2 C1 C7 N8 -42.97(15) . . . . ?
C2 C1 C7 C13 -166.54(11) . . . . ?
C2 C1 C7 C19 72.12(14) . . . . ?
C30 C25 C26 C27 0.27(19) . . . . ?
C30 C25 C10 O11 31.52(16) . . . . ?
C30 C25 C10 C9 -93.64(14) . . . . ?
C30 C29 C28 C27 -0.1(2) . . . . ?
C5 C6 C1 C7 175.75(12) . . . . ?
C5 C6 C1 C2 -0.17(19) . . . . ?
C5 C4 C3 C2 -0.5(2) . . . . ?
C17 C16 C15 C14 -0.5(2) . . . . ?
C15 C16 C17 C18 0.5(2) . . . . ?
